data_7246476
loop_
_publ_author_name
'Gautam, Chiteri'
'Srivastava, Devyani'
'Kociok-K\"ohn, Gabriele'
'Gosavi, Suresh W.'
'Sharma, Vinod K.'
'Chauhan, Ratna'
'Late, Dattatray J.'
'Kumar, Abhinav'
'Muddassir, Mohd.'

_publ_section_title
;
 Copper(ii) and cobalt(iii) Schiff base complexes with hydroxy anchors as
 sensitizers in dye-sensitized solar cells (DSSCs)
;
_journal_issue 13
_journal_name_full 'RSC Advances'
_journal_page_first 9046
_journal_page_last 9054
_journal_paper_doi 10.1039/D3RA00344B
_journal_volume 13
_journal_year 2023
_chemical_formula_moiety 'C18 H20 Cu N2 O4'
_chemical_formula_sum 'C18 H20 Cu N2 O4'
_chemical_formula_weight 391.90
_space_group_crystal_system monoclinic
_space_group_IT_number 14
_space_group_name_Hall '-P 2ybc'
_space_group_name_H-M_alt 'P 1 21/c 1'
_atom_sites_solution_hydrogens mixed
_atom_sites_solution_primary dual
_audit_creation_method SHELXL-2018/3
_audit_update_record
;
2022-08-19 deposited with the CCDC.	2023-03-12 downloaded from the CCDC.
;
_cell_angle_alpha 90
_cell_angle_beta 98.785(5)
_cell_angle_gamma 90
_cell_formula_units_Z 4
_cell_length_a 18.2551(9)
_cell_length_b 4.7699(2)
_cell_length_c 19.5922(9)
_cell_measurement_reflns_used 4963
_cell_measurement_temperature 150(2)
_cell_measurement_theta_max 27.5080
_cell_measurement_theta_min 3.3840
_cell_volume 1685.98(14)
_computing_cell_refinement 'CrysAlisPro 1.171.41.122a (Rigaku OD, 2021)'
_computing_data_collection 'CrysAlisPro 1.171.41.122a (Rigaku OD, 2021)'
_computing_data_reduction 'CrysAlisPro 1.171.41.122a (Rigaku OD, 2021)'
_computing_molecular_graphics 'ORTEP3 for Windows - Farrugia, L. J. J. Appl. Crystallogr. 1997, 30, 565'
_computing_publication_material
;
 'WinGX publication routines, Farrugia, 
 L. J., J. Appl. Crystallogr., 1999, 32, 837-838
;
_computing_structure_refinement
;
 SHELXL-2018/3 (Sheldrick, 2018)
 Sheldrick GM (2008) Acta Crystallogr A64:112--122 and 
 C. B. H\"ubschle, G. M. Sheldrick and B. Dittrich
 ShelXle: a Qt graphical user interface for SHELXL
 J. Appl. Cryst., 44, (2011) 1281-1284.
;
_computing_structure_solution
; 
 SHELXT
 Sheldrick, G. M. (2008). Acta Cryst. A64, 112-122.
;
_diffrn_ambient_environment N~2~
_diffrn_ambient_temperature 149.9(5)
_diffrn_detector 'CCD plate'
_diffrn_detector_area_resol_mean 8.0734
_diffrn_detector_type EosS2
_diffrn_measured_fraction_theta_full 0.998
_diffrn_measured_fraction_theta_max 0.998
_diffrn_measurement_device 'four-circle diffractometer'
_diffrn_measurement_device_type 'New Xcalibur, EosS2'
_diffrn_measurement_method '\w scans'
_diffrn_radiation_monochromator graphite
_diffrn_radiation_probe x-ray
_diffrn_radiation_type 'Mo K\a'
_diffrn_radiation_wavelength 0.71073
_diffrn_reflns_av_R_equivalents 0.0294
_diffrn_reflns_av_unetI/netI 0.0336
_diffrn_reflns_Laue_measured_fraction_full 0.998
_diffrn_reflns_Laue_measured_fraction_max 0.998
_diffrn_reflns_limit_h_max 23
_diffrn_reflns_limit_h_min -23
_diffrn_reflns_limit_k_max 6
_diffrn_reflns_limit_k_min -6
_diffrn_reflns_limit_l_max 25
_diffrn_reflns_limit_l_min -25
_diffrn_reflns_number 13625
_diffrn_reflns_point_group_measured_fraction_full 0.998
_diffrn_reflns_point_group_measured_fraction_max 0.998
_diffrn_reflns_theta_full 25.242
_diffrn_reflns_theta_max 27.484
_diffrn_reflns_theta_min 3.314
_diffrn_source 'fine-focus sealed X-ray tube'
_diffrn_source_type 'Enhance (Mo) X-ray Source'
_exptl_absorpt_coefficient_mu 1.321
_exptl_absorpt_correction_T_max 1.00000
_exptl_absorpt_correction_T_min 0.84034
_exptl_absorpt_correction_type multi-scan
_exptl_absorpt_process_details
;
CrysAlisPro 1.171.41.122a (Rigaku Oxford Diffraction, 2021)
Empirical absorption correction using spherical harmonics,
implemented in SCALE3 ABSPACK scaling algorithm.
;
_exptl_crystal_colour 'dark yellow'
_exptl_crystal_density_diffrn 1.544
_exptl_crystal_description block
_exptl_crystal_F_000 812
_exptl_crystal_size_max 0.427
_exptl_crystal_size_mid 0.268
_exptl_crystal_size_min 0.165
_refine_diff_density_max 0.287
_refine_diff_density_min -0.464
_refine_diff_density_rms 0.063
_refine_ls_extinction_method none
_refine_ls_goodness_of_fit_ref 1.024
_refine_ls_hydrogen_treatment mixed
_refine_ls_matrix_type full
_refine_ls_number_parameters 237
_refine_ls_number_reflns 3859
_refine_ls_number_restraints 0
_refine_ls_restrained_S_all 1.024
_refine_ls_R_factor_all 0.0480
_refine_ls_R_factor_gt 0.0330
_refine_ls_shift/su_max 0.000
_refine_ls_shift/su_mean 0.000
_refine_ls_structure_factor_coef Fsqd
_refine_ls_weighting_details 'w=1/[\s^2^(Fo^2^)+(0.0369P)^2^+0.6174P] where P=(Fo^2^+2Fc^2^)/3'
_refine_ls_weighting_scheme calc
_refine_ls_wR_factor_gt 0.0752
_refine_ls_wR_factor_ref 0.0826
_reflns_Friedel_coverage 0.000
_reflns_number_gt 2964
_reflns_number_total 3859
_reflns_threshold_expression 'I > 2\s(I)'
_cod_data_source_file d3ra00344b2.cif
_cod_data_source_block e22gkk1
_cod_original_sg_symbol_H-M 'P 21/c'
_cod_database_code 7246476
_shelx_shelxl_version_number 2018/3
_shelx_space_group_comment
;
The symmetry employed for this shelxl refinement is uniquely defined
by the following loop, which should always be used as a source of
symmetry information in preference to the above space-group names.
They are only intended as comments.
;
_shelx_estimated_absorpt_t_min 0.602
_shelx_estimated_absorpt_t_max 0.811
_oxdiff_exptl_absorpt_empirical_full_min 0.862
_oxdiff_exptl_absorpt_empirical_full_max 1.180
_oxdiff_exptl_absorpt_empirical_details
;
Empirical correction (ABSPACK) includes:
- Absorption correction using spherical harmonics
- Frame scaling
;

loop_
_space_group_symop_operation_xyz
'x, y, z'
'-x, y+1/2, -z+1/2'
'-x, -y, -z'
'x, -y-1/2, z-1/2'

loop_
_atom_site_label
_atom_site_type_symbol
_atom_site_fract_x
_atom_site_fract_y
_atom_site_fract_z
_atom_site_U_iso_or_equiv
_atom_site_adp_type
_atom_site_occupancy
_atom_site_site_symmetry_order
_atom_site_calc_flag
_atom_site_refinement_flags_posn
_atom_site_refinement_flags_adp
_atom_site_refinement_flags_occupancy
_atom_site_disorder_assembly
_atom_site_disorder_group
Cu1 Cu 0.500000 0.500000 0.500000 0.01422(10) Uani 1 2 d S . P . .
N1 N 0.45184(8) 0.1958(3) 0.54831(8) 0.0157(3) Uani 1 1 d . . . . .
O1 O 0.57321(8) 0.5569(3) 0.57712(7) 0.0233(3) Uani 1 1 d . . . . .
O2 O 0.29805(8) 0.2760(3) 0.57960(8) 0.0236(3) Uani 1 1 d . . . . .
H2A H 0.2781(14) 0.143(6) 0.5898(13) 0.037(8) Uiso 1 1 d . . . . .
C1 C 0.58789(11) 0.4154(4) 0.63492(10) 0.0185(4) Uani 1 1 d . . . . .
C2 C 0.65245(13) 0.4823(4) 0.68112(11) 0.0262(5) Uani 1 1 d . . . . .
H2 H 0.684341 0.625713 0.669242 0.031 Uiso 1 1 calc R U . . .
C3 C 0.67024(12) 0.3447(5) 0.74288(11) 0.0284(5) Uani 1 1 d . . . . .
H3 H 0.713998 0.395024 0.773145 0.034 Uiso 1 1 calc R U . . .
C4 C 0.62501(13) 0.1321(5) 0.76186(11) 0.0291(5) Uani 1 1 d . . . . .
H4 H 0.637268 0.038829 0.804931 0.035 Uiso 1 1 calc R U . . .
C5 C 0.56256(13) 0.0601(5) 0.71730(11) 0.0250(5) Uani 1 1 d . . . . .
H5 H 0.531831 -0.086131 0.729742 0.030 Uiso 1 1 calc R U . . .
C6 C 0.54274(11) 0.1974(4) 0.65352(10) 0.0183(4) Uani 1 1 d . . . . .
C7 C 0.47760(11) 0.1042(4) 0.60922(10) 0.0185(4) Uani 1 1 d . . . . .
H7 H 0.450234 -0.041662 0.626647 0.022 Uiso 1 1 calc R U . . .
C8 C 0.38470(11) 0.0553(4) 0.51330(11) 0.0185(4) Uani 1 1 d . . . . .
H8A H 0.377678 -0.122949 0.537366 0.022 Uiso 1 1 calc R U . . .
H8B H 0.391358 0.009705 0.465334 0.022 Uiso 1 1 calc R U . . .
C9 C 0.31618(11) 0.2351(4) 0.51191(10) 0.0199(4) Uani 1 1 d . . . . .
H9A H 0.324660 0.419483 0.491288 0.024 Uiso 1 1 calc R U . . .
H9B H 0.273924 0.144087 0.482473 0.024 Uiso 1 1 calc R U . . .
Cu2 Cu 0.000000 1.000000 0.500000 0.01812(10) Uani 1 2 d S . P . .
N2 N 0.08862(9) 0.7629(3) 0.49226(8) 0.0194(4) Uani 1 1 d . . . . .
O3 O 0.00259(8) 1.1575(3) 0.41223(8) 0.0295(4) Uani 1 1 d . . . . .
O4 O 0.23117(8) 0.7741(3) 0.59242(8) 0.0228(3) Uani 1 1 d . . . . .
H4A H 0.2535(14) 0.651(5) 0.5904(13) 0.032(8) Uiso 1 1 d . . . . .
C11 C 0.05529(11) 1.1552(5) 0.37394(10) 0.0231(5) Uani 1 1 d . . . . .
C12 C 0.04875(13) 1.3303(5) 0.31563(11) 0.0308(5) Uani 1 1 d . . . . .
H12 H 0.006250 1.446381 0.304953 0.037 Uiso 1 1 calc R U . . .
C13 C 0.10270(13) 1.3370(5) 0.27372(11) 0.0337(6) Uani 1 1 d . . . . .
H13 H 0.097359 1.459779 0.235105 0.040 Uiso 1 1 calc R U . . .
C14 C 0.16493(13) 1.1662(6) 0.28715(11) 0.0345(6) Uani 1 1 d . . . . .
H14 H 0.201954 1.172072 0.257968 0.041 Uiso 1 1 calc R U . . .
C15 C 0.17233(13) 0.9898(5) 0.34275(11) 0.0303(5) Uani 1 1 d . . . . .
H15 H 0.214567 0.871428 0.351662 0.036 Uiso 1 1 calc R U . . .
C16 C 0.11823(12) 0.9803(4) 0.38725(11) 0.0221(5) Uani 1 1 d . . . . .
C17 C 0.12837(11) 0.7861(4) 0.44367(10) 0.0224(5) Uani 1 1 d . . . . .
H17 H 0.168980 0.660404 0.445415 0.027 Uiso 1 1 calc R U . . .
C18 C 0.11324(12) 0.5545(4) 0.54592(11) 0.0226(5) Uani 1 1 d . . . . .
H18A H 0.142425 0.407154 0.526758 0.027 Uiso 1 1 calc R U . . .
H18B H 0.069471 0.464557 0.560879 0.027 Uiso 1 1 calc R U . . .
C19 C 0.16032(11) 0.6902(5) 0.60769(10) 0.0228(5) Uani 1 1 d . . . . .
H19A H 0.134038 0.856287 0.622166 0.027 Uiso 1 1 calc R U . . .
H19B H 0.167271 0.555839 0.646665 0.027 Uiso 1 1 calc R U . . .

loop_
_atom_site_aniso_label
_atom_site_aniso_U_11
_atom_site_aniso_U_22
_atom_site_aniso_U_33
_atom_site_aniso_U_23
_atom_site_aniso_U_13
_atom_site_aniso_U_12
Cu1 0.01329(17) 0.01495(17) 0.01408(17) -0.00056(13) 0.00096(13) -0.00100(13)
N1 0.0121(8) 0.0165(8) 0.0183(8) -0.0021(7) 0.0022(7) 0.0004(6)
O1 0.0226(8) 0.0269(8) 0.0182(7) 0.0026(6) -0.0034(6) -0.0085(6)
O2 0.0217(8) 0.0222(8) 0.0286(8) -0.0023(7) 0.0087(7) -0.0005(7)
C1 0.0184(10) 0.0214(10) 0.0154(9) -0.0026(8) 0.0019(8) 0.0027(8)
C2 0.0241(12) 0.0285(12) 0.0242(11) -0.0016(9) -0.0024(10) -0.0021(9)
C3 0.0266(12) 0.0319(13) 0.0233(11) -0.0047(10) -0.0071(10) 0.0041(10)
C4 0.0355(13) 0.0317(12) 0.0184(10) 0.0023(10) -0.0011(10) 0.0102(11)
C5 0.0297(12) 0.0250(11) 0.0210(10) 0.0040(9) 0.0056(10) 0.0040(9)
C6 0.0184(10) 0.0205(10) 0.0164(9) -0.0011(8) 0.0040(8) 0.0043(8)
C7 0.0177(10) 0.0167(9) 0.0228(10) 0.0000(8) 0.0090(9) 0.0000(8)
C8 0.0193(10) 0.0150(9) 0.0215(10) -0.0020(8) 0.0045(9) -0.0024(8)
C9 0.0155(10) 0.0222(10) 0.0211(10) -0.0013(8) 0.0003(8) -0.0020(8)
Cu2 0.01307(18) 0.02037(19) 0.02063(19) 0.00116(14) 0.00162(14) 0.00039(13)
N2 0.0152(8) 0.0202(9) 0.0218(9) -0.0032(7) -0.0004(7) 0.0003(7)
O3 0.0212(8) 0.0403(9) 0.0284(8) 0.0112(7) 0.0082(7) 0.0080(7)
O4 0.0176(8) 0.0216(8) 0.0285(8) 0.0000(7) 0.0013(6) 0.0004(7)
C11 0.0210(11) 0.0272(11) 0.0206(10) -0.0031(9) 0.0016(9) -0.0046(9)
C12 0.0314(13) 0.0336(13) 0.0270(12) 0.0022(10) 0.0034(10) -0.0022(10)
C13 0.0389(14) 0.0417(14) 0.0205(11) -0.0014(10) 0.0046(11) -0.0157(12)
C14 0.0279(13) 0.0549(16) 0.0223(11) -0.0110(11) 0.0089(10) -0.0173(12)
C15 0.0210(11) 0.0458(15) 0.0241(11) -0.0128(10) 0.0035(10) -0.0041(10)
C16 0.0172(10) 0.0292(12) 0.0193(10) -0.0069(9) 0.0010(9) -0.0058(9)
C17 0.0142(10) 0.0249(11) 0.0266(11) -0.0087(9) -0.0014(9) 0.0014(8)
C18 0.0168(10) 0.0187(10) 0.0311(11) 0.0018(9) 0.0000(9) 0.0013(8)
C19 0.0181(10) 0.0283(11) 0.0224(10) 0.0047(9) 0.0041(9) 0.0008(9)

loop_
_atom_type_symbol
_atom_type_description
_atom_type_scat_dispersion_real
_atom_type_scat_dispersion_imag
_atom_type_scat_source
C C 0.0033 0.0016 'International Tables Vol C Tables 4.2.6.8 and 6.1.1.4'
H H 0.0000 0.0000 'International Tables Vol C Tables 4.2.6.8 and 6.1.1.4'
N N 0.0061 0.0033 'International Tables Vol C Tables 4.2.6.8 and 6.1.1.4'
O O 0.0106 0.0060 'International Tables Vol C Tables 4.2.6.8 and 6.1.1.4'
Cu Cu 0.3201 1.2651 'International Tables Vol C Tables 4.2.6.8 and 6.1.1.4'

loop_
_geom_angle_atom_site_label_1
_geom_angle_atom_site_label_2
_geom_angle_atom_site_label_3
_geom_angle
_geom_angle_site_symmetry_1
_geom_angle_site_symmetry_3
_geom_angle_publ_flag
O1 Cu1 O1 180.0 . 3_666 ?
O1 Cu1 N1 88.04(6) . 3_666 ?
O1 Cu1 N1 91.96(6) 3_666 3_666 ?
O1 Cu1 N1 91.96(6) . . ?
O1 Cu1 N1 88.04(6) 3_666 . ?
N1 Cu1 N1 180.0 3_666 . ?
C7 N1 C8 115.91(17) . . ?
C7 N1 Cu1 123.84(14) . . ?
C8 N1 Cu1 120.20(12) . . ?
C1 O1 Cu1 130.35(13) . . ?
C9 O2 H2A 108(2) . . ?
O1 C1 C2 118.65(19) . . ?
O1 C1 C6 123.59(18) . . ?
C2 C1 C6 117.77(19) . . ?
C3 C2 C1 121.4(2) . . ?
C3 C2 H2 119.3 . . ?
C1 C2 H2 119.3 . . ?
C2 C3 C4 120.9(2) . . ?
C2 C3 H3 119.6 . . ?
C4 C3 H3 119.6 . . ?
C5 C4 C3 118.8(2) . . ?
C5 C4 H4 120.6 . . ?
C3 C4 H4 120.6 . . ?
C4 C5 C6 121.7(2) . . ?
C4 C5 H5 119.2 . . ?
C6 C5 H5 119.2 . . ?
C5 C6 C1 119.44(19) . . ?
C5 C6 C7 118.09(19) . . ?
C1 C6 C7 122.46(18) . . ?
N1 C7 C6 127.40(18) . . ?
N1 C7 H7 116.3 . . ?
C6 C7 H7 116.3 . . ?
N1 C8 C9 112.19(15) . . ?
N1 C8 H8A 109.2 . . ?
C9 C8 H8A 109.2 . . ?
N1 C8 H8B 109.2 . . ?
C9 C8 H8B 109.2 . . ?
H8A C8 H8B 107.9 . . ?
O2 C9 C8 111.64(16) . . ?
O2 C9 H9A 109.3 . . ?
C8 C9 H9A 109.3 . . ?
O2 C9 H9B 109.3 . . ?
C8 C9 H9B 109.3 . . ?
H9A C9 H9B 108.0 . . ?
O3 Cu2 O3 180.00(4) 3_576 . ?
O3 Cu2 N2 88.68(7) 3_576 . ?
O3 Cu2 N2 91.32(7) . . ?
O3 Cu2 N2 91.32(7) 3_576 3_576 ?
O3 Cu2 N2 88.68(7) . 3_576 ?
N2 Cu2 N2 180.00(9) . 3_576 ?
C17 N2 C18 116.29(17) . . ?
C17 N2 Cu2 124.18(14) . . ?
C18 N2 Cu2 119.48(13) . . ?
C11 O3 Cu2 130.08(13) . . ?
C19 O4 H4A 109(2) . . ?
O3 C11 C12 118.88(19) . . ?
O3 C11 C16 123.26(19) . . ?
C12 C11 C16 117.85(19) . . ?
C13 C12 C11 121.3(2) . . ?
C13 C12 H12 119.4 . . ?
C11 C12 H12 119.4 . . ?
C12 C13 C14 120.8(2) . . ?
C12 C13 H13 119.6 . . ?
C14 C13 H13 119.6 . . ?
C15 C14 C13 119.4(2) . . ?
C15 C14 H14 120.3 . . ?
C13 C14 H14 120.3 . . ?
C14 C15 C16 121.2(2) . . ?
C14 C15 H15 119.4 . . ?
C16 C15 H15 119.4 . . ?
C11 C16 C15 119.5(2) . . ?
C11 C16 C17 122.04(19) . . ?
C15 C16 C17 118.4(2) . . ?
N2 C17 C16 127.27(19) . . ?
N2 C17 H17 116.4 . . ?
C16 C17 H17 116.4 . . ?
N2 C18 C19 110.92(16) . . ?
N2 C18 H18A 109.5 . . ?
C19 C18 H18A 109.5 . . ?
N2 C18 H18B 109.5 . . ?
C19 C18 H18B 109.5 . . ?
H18A C18 H18B 108.0 . . ?
O4 C19 C18 111.90(17) . . ?
O4 C19 H19A 109.2 . . ?
C18 C19 H19A 109.2 . . ?
O4 C19 H19B 109.2 . . ?
C18 C19 H19B 109.2 . . ?
H19A C19 H19B 107.9 . . ?

loop_
_geom_bond_atom_site_label_1
_geom_bond_atom_site_label_2
_geom_bond_distance
_geom_bond_site_symmetry_2
_geom_bond_publ_flag
Cu1 O1 1.8778(14) . ?
Cu1 O1 1.8778(14) 3_666 ?
Cu1 N1 2.0071(16) 3_666 ?
Cu1 N1 2.0071(16) . ?
N1 C7 1.290(2) . ?
N1 C8 1.471(2) . ?
O1 C1 1.310(2) . ?
O2 C9 1.428(2) . ?
O2 H2A 0.77(3) . ?
C1 C2 1.409(3) . ?
C1 C6 1.409(3) . ?
C2 C3 1.371(3) . ?
C2 H2 0.9500 . ?
C3 C4 1.394(3) . ?
C3 H3 0.9500 . ?
C4 C5 1.370(3) . ?
C4 H4 0.9500 . ?
C5 C6 1.408(3) . ?
C5 H5 0.9500 . ?
C6 C7 1.432(3) . ?
C7 H7 0.9500 . ?
C8 C9 1.513(3) . ?
C8 H8A 0.9900 . ?
C8 H8B 0.9900 . ?
C9 H9A 0.9900 . ?
C9 H9B 0.9900 . ?
Cu2 O3 1.8837(14) 3_576 ?
Cu2 O3 1.8838(14) . ?
Cu2 N2 1.9986(16) . ?
Cu2 N2 1.9986(16) 3_576 ?
N2 C17 1.287(3) . ?
N2 C18 1.466(3) . ?
O3 C11 1.307(2) . ?
O4 C19 1.429(2) . ?
O4 H4A 0.72(3) . ?
C11 C12 1.405(3) . ?
C11 C16 1.412(3) . ?
C12 C13 1.376(3) . ?
C12 H12 0.9500 . ?
C13 C14 1.390(3) . ?
C13 H13 0.9500 . ?
C14 C15 1.367(3) . ?
C14 H14 0.9500 . ?
C15 C16 1.415(3) . ?
C15 H15 0.9500 . ?
C16 C17 1.432(3) . ?
C17 H17 0.9500 . ?
C18 C19 1.518(3) . ?
C18 H18A 0.9900 . ?
C18 H18B 0.9900 . ?
C19 H19A 0.9900 . ?
C19 H19B 0.9900 . ?

loop_
_geom_hbond_atom_site_label_D
_geom_hbond_atom_site_label_H
_geom_hbond_atom_site_label_A
_geom_hbond_distance_DH
_geom_hbond_distance_HA
_geom_hbond_distance_DA
_geom_hbond_angle_DHA
_geom_hbond_site_symmetry_A
_geom_hbond_publ_flag
O2 H2A O4 0.77(3) 1.96(3) 2.716(2) 166(3) 1_545 yes
O4 H4A O2 0.72(3) 1.99(3) 2.701(2) 170(3) . yes

loop_
_geom_torsion_atom_site_label_1
_geom_torsion_atom_site_label_2
_geom_torsion_atom_site_label_3
_geom_torsion_atom_site_label_4
_geom_torsion
_geom_torsion_site_symmetry_1
_geom_torsion_site_symmetry_2
_geom_torsion_site_symmetry_3
_geom_torsion_site_symmetry_4
_geom_torsion_publ_flag
N1 Cu1 O1 C1 -172.74(17) 3_666 . . . ?
N1 Cu1 O1 C1 7.26(17) . . . . ?
Cu1 O1 C1 C2 171.96(14) . . . . ?
Cu1 O1 C1 C6 -7.6(3) . . . . ?
O1 C1 C2 C3 179.00(19) . . . . ?
C6 C1 C2 C3 -1.4(3) . . . . ?
C1 C2 C3 C4 0.4(3) . . . . ?
C2 C3 C4 C5 0.7(3) . . . . ?
C3 C4 C5 C6 -0.7(3) . . . . ?
C4 C5 C6 C1 -0.3(3) . . . . ?
C4 C5 C6 C7 178.40(19) . . . . ?
O1 C1 C6 C5 -179.06(19) . . . . ?
C2 C1 C6 C5 1.3(3) . . . . ?
O1 C1 C6 C7 2.3(3) . . . . ?
C2 C1 C6 C7 -177.31(18) . . . . ?
C8 N1 C7 C6 178.18(18) . . . . ?
Cu1 N1 C7 C6 0.5(3) . . . . ?
C5 C6 C7 N1 -177.50(19) . . . . ?
C1 C6 C7 N1 1.2(3) . . . . ?
C7 N1 C8 C9 105.8(2) . . . . ?
Cu1 N1 C8 C9 -76.44(18) . . . . ?
N1 C8 C9 O2 -66.8(2) . . . . ?
N2 Cu2 O3 C11 -15.20(19) . . . . ?
N2 Cu2 O3 C11 164.80(19) 3_576 . . . ?
Cu2 O3 C11 C12 -168.78(15) . . . . ?
Cu2 O3 C11 C16 12.7(3) . . . . ?
O3 C11 C12 C13 179.8(2) . . . . ?
C16 C11 C12 C13 -1.6(3) . . . . ?
C11 C12 C13 C14 1.2(3) . . . . ?
C12 C13 C14 C15 0.0(3) . . . . ?
C13 C14 C15 C16 -0.7(3) . . . . ?
O3 C11 C16 C15 179.48(19) . . . . ?
C12 C11 C16 C15 0.9(3) . . . . ?
O3 C11 C16 C17 1.2(3) . . . . ?
C12 C11 C16 C17 -177.34(19) . . . . ?
C14 C15 C16 C11 0.2(3) . . . . ?
C14 C15 C16 C17 178.6(2) . . . . ?
C18 N2 C17 C16 -177.15(19) . . . . ?
Cu2 N2 C17 C16 0.4(3) . . . . ?
C11 C16 C17 N2 -7.6(3) . . . . ?
C15 C16 C17 N2 174.1(2) . . . . ?
C17 N2 C18 C19 95.5(2) . . . . ?
Cu2 N2 C18 C19 -82.15(18) . . . . ?
N2 C18 C19 O4 -70.8(2) . . . . ?
